data_2224540
loop_
_publ_author_name
'Zhu, Li-Cai'

_publ_section_title
;
 Poly[[\m~2~-acetato-aquadi-\m~3~-isonicotinato-dysprosium(III)silver(I)]
 perchlorate]
;
_journal_coeditor_code ZQ2015
_journal_issue 12
_journal_name_full 'Acta Crystallographica Section E'
_journal_page_first m1595
_journal_page_last m1596
_journal_paper_doi 10.1107/S1600536809046637
_journal_volume 65
_journal_year 2009
_chemical_formula_iupac '[Ag Dy (C6 H4 N O2)2 (C2 H3 O2) (H2 O)] Cl O4'
_chemical_formula_moiety 'C14 H13 Ag Dy N2 O7, Cl O4'
_chemical_formula_sum 'C14 H13 Ag Cl Dy N2 O11'
_chemical_formula_weight 691.08
_chemical_name_systematic
;
Poly[[\m~2~-acetato-aquadi-\m~3~-isonicotinato-dysprosium(III)silver(I)]
perchlorate]
;
_space_group_IT_number 14
_symmetry_cell_setting monoclinic
_symmetry_space_group_name_Hall '-P 2ybc'
_symmetry_space_group_name_H-M 'P 1 21/c 1'
_atom_sites_solution_hydrogens geom
_atom_sites_solution_primary direct
_atom_sites_solution_secondary difmap
_audit_creation_method SHELXL-97
_cell_angle_alpha 90.00
_cell_angle_beta 92.8450(10)
_cell_angle_gamma 90.00
_cell_formula_units_Z 4
_cell_length_a 16.1682(15)
_cell_length_b 15.1020(14)
_cell_length_c 7.9846(7)
_cell_measurement_reflns_used 5589
_cell_measurement_temperature 296(2)
_cell_measurement_theta_max 27.77
_cell_measurement_theta_min 2.72
_cell_volume 1947.2(3)
_computing_cell_refinement 'SAINT (Bruker, 2004)'
_computing_data_collection 'APEX2 (Bruker, 2004)'
_computing_data_reduction 'SAINT (Bruker, 2004)'
_computing_molecular_graphics 'XP in SHELXTL (Sheldrick, 2008)'
_computing_publication_material 'SHELXL97 (Sheldrick, 2008)'
_computing_structure_refinement 'SHELXL97 (Sheldrick, 2008)'
_computing_structure_solution 'SHELXS97 (Sheldrick, 2008)'
_diffrn_ambient_temperature 296(2)
_diffrn_measured_fraction_theta_full 0.992
_diffrn_measured_fraction_theta_max 0.992
_diffrn_measurement_device_type 'Bruker APEXII area-detector diffractometer'
_diffrn_measurement_method '\f and \w scan'
_diffrn_radiation_monochromator graphite
_diffrn_radiation_source 'fine-focus sealed tube'
_diffrn_radiation_type MoK\a
_diffrn_radiation_wavelength 0.71073
_diffrn_reflns_av_R_equivalents 0.0249
_diffrn_reflns_av_sigmaI/netI 0.0279
_diffrn_reflns_limit_h_max 19
_diffrn_reflns_limit_h_min -15
_diffrn_reflns_limit_k_max 17
_diffrn_reflns_limit_k_min -18
_diffrn_reflns_limit_l_max 9
_diffrn_reflns_limit_l_min -8
_diffrn_reflns_number 9904
_diffrn_reflns_theta_full 25.20
_diffrn_reflns_theta_max 25.20
_diffrn_reflns_theta_min 1.85
_exptl_absorpt_coefficient_mu 5.013
_exptl_absorpt_correction_T_max 0.386
_exptl_absorpt_correction_T_min 0.328
_exptl_absorpt_correction_type multi-scan
_exptl_absorpt_process_details '(SADABS; Sheldrick, 1996)'
_exptl_crystal_colour colorless
_exptl_crystal_density_diffrn 2.357
_exptl_crystal_density_method 'not measured'
_exptl_crystal_description block
_exptl_crystal_F_000 1316
_exptl_crystal_size_max 0.23
_exptl_crystal_size_mid 0.20
_exptl_crystal_size_min 0.19
_refine_diff_density_max 0.656
_refine_diff_density_min -0.756
_refine_ls_extinction_method none
_refine_ls_goodness_of_fit_ref 1.035
_refine_ls_hydrogen_treatment mixed
_refine_ls_matrix_type full
_refine_ls_number_parameters 322
_refine_ls_number_reflns 3486
_refine_ls_number_restraints 158
_refine_ls_restrained_S_all 1.103
_refine_ls_R_factor_all 0.0269
_refine_ls_R_factor_gt 0.0230
_refine_ls_shift/su_max 0.002
_refine_ls_shift/su_mean 0.000
_refine_ls_structure_factor_coef Fsqd
_refine_ls_weighting_details 'calc w=1/[\s^2^(Fo^2^)+(0.0236P)^2^+3.5237P] where P=(Fo^2^+2Fc^2^)/3'
_refine_ls_weighting_scheme calc
_refine_ls_wR_factor_gt 0.0535
_refine_ls_wR_factor_ref 0.0557
_reflns_number_gt 3112
_reflns_number_total 3486
_reflns_threshold_expression >2sigma(I)
_cod_data_source_file zq2015.cif
_cod_data_source_block I
_cod_original_sg_symbol_H-M 'P 21/c'
_cod_database_code 2224540
_cod_database_fobs_code 2224540

loop_
_symmetry_equiv_pos_as_xyz
'x, y, z'
'-x, y+1/2, -z+1/2'
'-x, -y, -z'
'x, -y-1/2, z-1/2'

loop_
_atom_site_type_symbol
_atom_site_label
_atom_site_fract_x
_atom_site_fract_y
_atom_site_fract_z
_atom_site_U_iso_or_equiv
_atom_site_adp_type
_atom_site_calc_flag
_atom_site_refinement_flags
_atom_site_occupancy
_atom_site_disorder_assembly
_atom_site_disorder_group
Dy Dy1 0.454540(11) 0.616178(12) 1.04948(2) 0.01852(7) Uani d . 1 . .
Ag Ag1 0.97316(3) 0.73989(4) 0.60071(7) 0.06665(17) Uani d . 1 . .
O O1 0.35829(18) 0.81592(19) 0.7190(4) 0.0300(7) Uani d . 1 . .
O O2 0.38143(17) 0.68117(19) 0.8281(4) 0.0263(7) Uani d . 1 . .
O O3 0.5762(2) 0.6330(2) 0.9080(5) 0.0401(9) Uani d . 1 . .
O O4 0.63060(19) 0.49745(19) 0.8632(5) 0.0403(9) Uani d . 1 . .
O O5 0.5347(2) 0.6149(2) 1.3147(4) 0.0360(8) Uani d . 1 A .
O O6 0.54781(19) 0.4970(2) 1.1607(4) 0.0320(7) Uani d . 1 . .
O O1W 0.4979(2) 0.7687(2) 1.0758(4) 0.0358(8) Uani d D 1 . .
H H1W 0.518(3) 0.795(3) 1.002(6) 0.054 Uiso d D 1 . .
H H2W 0.475(3) 0.800(3) 1.139(6) 0.054 Uiso d D 1 . .
N N1 0.0943(2) 0.7527(3) 0.9981(6) 0.0404(10) Uani d . 1 . .
N N2 0.8576(3) 0.6967(3) 0.6991(6) 0.0500(12) Uani d . 1 . .
C C1 0.2516(3) 0.7494(3) 0.8695(5) 0.0231(9) Uani d . 1 . .
C C2 0.2116(3) 0.6710(3) 0.9112(6) 0.0312(11) Uani d . 1 . .
H H1 0.2372 0.6165 0.8967 0.037 Uiso calc R 1 . .
C C3 0.1336(3) 0.6753(3) 0.9741(7) 0.0388(12) Uani d . 1 . .
H H2 0.1072 0.6229 1.0008 0.047 Uiso calc R 1 . .
C C4 0.1333(3) 0.8284(4) 0.9589(7) 0.0446(13) Uani d . 1 . .
H H3 0.1068 0.8821 0.9760 0.054 Uiso calc R 1 . .
C C5 0.2109(3) 0.8294(3) 0.8945(6) 0.0335(11) Uani d . 1 . .
H H4 0.2358 0.8828 0.8680 0.040 Uiso calc R 1 . .
C C6 0.3367(2) 0.7495(3) 0.8008(5) 0.0202(9) Uani d . 1 . .
C C7 0.6332(3) 0.5809(3) 0.8637(6) 0.0303(10) Uani d . 1 . .
C C8 0.7113(3) 0.6231(3) 0.8058(6) 0.0293(10) Uani d . 1 . .
C C9 0.7156(3) 0.7123(3) 0.7613(7) 0.0410(13) Uani d . 1 . .
H H7 0.6693 0.7486 0.7668 0.049 Uiso calc R 1 . .
C C10 0.7894(3) 0.7458(4) 0.7088(8) 0.0489(15) Uani d . 1 . .
H H8 0.7917 0.8053 0.6791 0.059 Uiso calc R 1 . .
C C11 0.8533(3) 0.6108(4) 0.7457(9) 0.0568(17) Uani d . 1 . .
H H5 0.9009 0.5763 0.7427 0.068 Uiso calc R 1 . .
C C12 0.7818(3) 0.5719(3) 0.7975(7) 0.0428(13) Uani d . 1 . .
H H6 0.7810 0.5123 0.8264 0.051 Uiso calc R 1 . .
C C13 0.5697(3) 0.5411(3) 1.2898(5) 0.0276(10) Uani d D 1 . .
C C14 0.6271(11) 0.5015(17) 1.421(3) 0.045(4) Uani d PDU 0.50 A 1
H H14A 0.6719 0.5418 1.4467 0.068 Uiso calc PR 0.50 A 1
H H14B 0.6487 0.4468 1.3804 0.068 Uiso calc PR 0.50 A 1
H H14C 0.5976 0.4905 1.5203 0.068 Uiso calc PR 0.50 A 1
C C14' 0.6444(10) 0.5127(17) 1.393(3) 0.045(4) Uani d PDU 0.50 A 2
H H14D 0.6503 0.5488 1.4915 0.068 Uiso calc PR 0.50 A 2
H H14E 0.6926 0.5191 1.3282 0.068 Uiso calc PR 0.50 A 2
H H14F 0.6385 0.4518 1.4246 0.068 Uiso calc PR 0.50 A 2
Cl Cl1 0.9165(8) 0.9620(9) 0.7618(15) 0.0633(8) Uani d PD 0.492(12) B 1
O O7 0.9742(9) 0.8934(9) 0.785(2) 0.138(7) Uani d PDU 0.492(12) B 1
O O8 0.8752(9) 0.9496(8) 0.6037(14) 0.105(5) Uani d PDU 0.492(12) B 1
O O9 0.9544(10) 1.0465(9) 0.761(2) 0.074(5) Uani d PDU 0.492(12) B 1
O O10 0.8556(9) 0.9600(10) 0.8849(19) 0.139(7) Uani d PDU 0.492(12) B 1
Cl Cl1' 0.9216(7) 0.9553(8) 0.7502(15) 0.0633(8) Uani d PD 0.508(12) B 2
O O7' 0.9307(9) 0.8895(9) 0.8748(17) 0.125(6) Uani d PDU 0.508(12) B 2
O O8' 0.9565(10) 0.9226(10) 0.6054(17) 0.139(6) Uani d PDU 0.508(12) B 2
O O9' 0.9612(10) 1.0334(9) 0.809(2) 0.090(6) Uani d PDU 0.508(12) B 2
O O10' 0.8355(6) 0.9715(7) 0.720(2) 0.101(5) Uani d PDU 0.508(12) B 2

loop_
_atom_site_aniso_label
_atom_site_aniso_U_11
_atom_site_aniso_U_22
_atom_site_aniso_U_33
_atom_site_aniso_U_12
_atom_site_aniso_U_13
_atom_site_aniso_U_23
Dy1 0.01576(11) 0.01481(11) 0.02554(12) 0.00081(7) 0.00650(8) 0.00006(8)
Ag1 0.0261(2) 0.0917(4) 0.0846(4) -0.0148(2) 0.0267(2) 0.0028(3)
O1 0.0256(16) 0.0230(16) 0.0424(19) 0.0016(13) 0.0128(14) 0.0096(14)
O2 0.0190(15) 0.0247(15) 0.0357(18) 0.0039(12) 0.0055(13) 0.0049(13)
O3 0.0302(19) 0.0227(17) 0.071(3) -0.0018(13) 0.0332(18) -0.0015(16)
O4 0.0337(18) 0.0193(16) 0.070(2) -0.0035(14) 0.0288(17) -0.0028(16)
O5 0.044(2) 0.0315(18) 0.0319(18) 0.0101(15) -0.0040(15) -0.0092(14)
O6 0.0376(18) 0.0270(16) 0.0304(17) 0.0082(14) -0.0078(14) -0.0062(14)
O1W 0.049(2) 0.0228(17) 0.038(2) -0.0094(15) 0.0213(17) -0.0029(14)
N1 0.023(2) 0.049(3) 0.051(3) 0.0021(18) 0.0138(19) -0.003(2)
N2 0.028(2) 0.050(3) 0.074(3) -0.009(2) 0.022(2) -0.002(2)
C1 0.017(2) 0.028(2) 0.024(2) 0.0005(17) 0.0038(17) 0.0033(17)
C2 0.020(2) 0.026(2) 0.049(3) -0.0004(18) 0.011(2) 0.000(2)
C3 0.025(2) 0.037(3) 0.056(3) -0.006(2) 0.017(2) -0.001(2)
C4 0.033(3) 0.040(3) 0.062(4) 0.013(2) 0.014(3) -0.002(3)
C5 0.027(2) 0.025(2) 0.050(3) 0.0046(19) 0.012(2) 0.004(2)
C6 0.016(2) 0.020(2) 0.024(2) -0.0002(16) 0.0040(17) 0.0002(17)
C7 0.023(2) 0.028(2) 0.041(3) -0.0069(19) 0.016(2) -0.001(2)
C8 0.023(2) 0.026(2) 0.041(3) -0.0048(18) 0.014(2) -0.003(2)
C9 0.025(3) 0.029(3) 0.070(4) 0.000(2) 0.017(2) 0.004(2)
C10 0.032(3) 0.036(3) 0.081(4) -0.010(2) 0.021(3) 0.007(3)
C11 0.026(3) 0.047(3) 0.100(5) 0.000(2) 0.019(3) -0.004(3)
C12 0.027(3) 0.031(3) 0.073(4) 0.001(2) 0.017(3) -0.001(3)
C13 0.026(2) 0.032(2) 0.025(2) 0.0036(19) -0.0008(19) -0.0022(19)
C14 0.046(6) 0.045(5) 0.044(6) 0.006(5) -0.012(5) -0.003(4)
C14' 0.046(6) 0.045(5) 0.044(6) 0.006(5) -0.012(5) -0.003(4)
Cl1 0.0616(15) 0.0502(16) 0.0776(16) 0.0036(11) -0.0019(11) -0.0024(12)
O7 0.145(10) 0.105(8) 0.162(11) 0.076(7) -0.030(8) -0.017(7)
O8 0.132(10) 0.108(8) 0.072(7) -0.039(7) -0.042(7) 0.005(6)
O9 0.068(8) 0.060(7) 0.094(8) -0.011(6) 0.012(6) -0.003(6)
O10 0.135(10) 0.151(10) 0.136(10) -0.038(8) 0.054(8) -0.009(8)
Cl1' 0.0616(15) 0.0502(16) 0.0776(16) 0.0036(11) -0.0019(11) -0.0024(12)
O7' 0.140(10) 0.120(9) 0.112(8) -0.019(7) -0.017(7) 0.066(7)
O8' 0.163(10) 0.142(9) 0.119(9) 0.012(8) 0.063(8) -0.035(7)
O9' 0.074(8) 0.082(9) 0.115(10) -0.034(7) 0.006(7) -0.038(7)
O10' 0.055(6) 0.088(7) 0.160(10) 0.004(5) -0.008(6) 0.008(7)

loop_
_atom_type_symbol
_atom_type_description
_atom_type_scat_dispersion_real
_atom_type_scat_dispersion_imag
_atom_type_scat_source
C C 0.0033 0.0016 'International Tables Vol C Tables 4.2.6.8 and 6.1.1.4'
N N 0.0061 0.0033 'International Tables Vol C Tables 4.2.6.8 and 6.1.1.4'
O O 0.0106 0.0060 'International Tables Vol C Tables 4.2.6.8 and 6.1.1.4'
Cl Cl 0.1484 0.1585 'International Tables Vol C Tables 4.2.6.8 and 6.1.1.4'
Ag Ag -0.8971 1.1015 'International Tables Vol C Tables 4.2.6.8 and 6.1.1.4'
Dy Dy -0.1892 4.4098 'International Tables Vol C Tables 4.2.6.8 and 6.1.1.4'
H H 0.0000 0.0000 'International Tables Vol C Tables 4.2.6.8 and 6.1.1.4'

loop_
_geom_angle_atom_site_label_1
_geom_angle_atom_site_label_2
_geom_angle_atom_site_label_3
_geom_angle_site_symmetry_1
_geom_angle_site_symmetry_3
_geom_angle
_geom_angle_publ_flag
O2 Dy1 O4 . 3_667 104.83(12) ?
O2 Dy1 O3 . . 89.71(12) ?
O4 Dy1 O3 3_667 . 138.72(10) ?
O2 Dy1 O1 . 4_576 85.79(11) ?
O4 Dy1 O1 3_667 4_576 74.38(10) ?
O3 Dy1 O1 . 4_576 146.22(10) ?
O2 Dy1 O6 . 3_667 77.05(10) ?
O4 Dy1 O6 3_667 3_667 72.23(11) ?
O3 Dy1 O6 . 3_667 73.89(11) ?
O1 Dy1 O6 4_576 3_667 136.70(11) ?
O2 Dy1 O1W . . 78.20(12) ?
O4 Dy1 O1W 3_667 . 148.29(11) ?
O3 Dy1 O1W . . 71.91(11) ?
O1 Dy1 O1W 4_576 . 74.40(11) ?
O6 Dy1 O1W 3_667 . 137.44(11) ?
O2 Dy1 O5 . . 155.05(10) ?
O4 Dy1 O5 3_667 . 91.77(13) ?
O3 Dy1 O5 . . 89.81(13) ?
O1 Dy1 O5 4_576 . 80.85(11) ?
O6 Dy1 O5 3_667 . 126.52(10) ?
O1W Dy1 O5 . . 77.96(12) ?
O2 Dy1 O6 . . 149.85(10) ?
O4 Dy1 O6 3_667 . 73.52(11) ?
O3 Dy1 O6 . . 74.95(11) ?
O1 Dy1 O6 4_576 . 121.22(11) ?
O6 Dy1 O6 3_667 . 73.84(12) ?
O1W Dy1 O6 . . 119.46(12) ?
O5 Dy1 O6 . . 52.70(10) ?
O2 Dy1 C13 . . 169.94(11) ?
O4 Dy1 C13 3_667 . 83.17(13) ?
O3 Dy1 C13 . . 80.23(13) ?
O1 Dy1 C13 4_576 . 102.45(12) ?
O6 Dy1 C13 3_667 . 100.12(12) ?
O1W Dy1 C13 . . 98.28(13) ?
O5 Dy1 C13 . . 26.41(11) ?
O6 Dy1 C13 . . 26.36(11) ?
O2 Dy1 Dy1 . 3_667 114.40(7) ?
O4 Dy1 Dy1 3_667 3_667 68.41(7) ?
O3 Dy1 Dy1 . 3_667 70.39(7) ?
O1 Dy1 Dy1 4_576 3_667 140.97(7) ?
O6 Dy1 Dy1 3_667 3_667 37.71(7) ?
O1W Dy1 Dy1 . 3_667 139.94(8) ?
O5 Dy1 Dy1 . 3_667 88.82(7) ?
O6 Dy1 Dy1 . 3_667 36.13(7) ?
C13 Dy1 Dy1 . 3_667 62.43(9) ?
N2 Ag1 N1 . 4_675 165.40(17) ?
C6 O1 Dy1 . 4_575 149.1(3) ?
C6 O2 Dy1 . . 138.1(3) ?
C7 O3 Dy1 . . 134.9(3) ?
C7 O4 Dy1 . 3_667 139.1(3) ?
C13 O5 Dy1 . . 95.3(3) ?
C13 O6 Dy1 . 3_667 160.5(3) ?
C13 O6 Dy1 . . 92.8(3) ?
Dy1 O6 Dy1 3_667 . 106.16(12) ?
Dy1 O1W H1W . . 123(4) ?
Dy1 O1W H2W . . 119(4) ?
H1W O1W H2W . . 113(5) ?
C3 N1 C4 . . 118.2(4) ?
C3 N1 Ag1 . 4_476 122.7(3) ?
C4 N1 Ag1 . 4_476 119.1(3) ?
C10 N2 C11 . . 117.6(4) ?
C10 N2 Ag1 . . 125.7(4) ?
C11 N2 Ag1 . . 116.5(3) ?
C5 C1 C2 . . 118.3(4) ?
C5 C1 C6 . . 119.8(4) ?
C2 C1 C6 . . 121.9(4) ?
C3 C2 C1 . . 119.1(4) ?
C3 C2 H1 . . 120.4 ?
C1 C2 H1 . . 120.4 ?
N1 C3 C2 . . 122.6(4) ?
N1 C3 H2 . . 118.7 ?
C2 C3 H2 . . 118.7 ?
N1 C4 C5 . . 122.6(4) ?
N1 C4 H3 . . 118.7 ?
C5 C4 H3 . . 118.7 ?
C4 C5 C1 . . 119.2(4) ?
C4 C5 H4 . . 120.4 ?
C1 C5 H4 . . 120.4 ?
O1 C6 O2 . . 124.5(4) ?
O1 C6 C1 . . 118.2(3) ?
O2 C6 C1 . . 117.3(3) ?
O4 C7 O3 . . 126.4(4) ?
O4 C7 C8 . . 116.7(4) ?
O3 C7 C8 . . 116.9(4) ?
C12 C8 C9 . . 118.5(4) ?
C12 C8 C7 . . 119.0(4) ?
C9 C8 C7 . . 122.5(4) ?
C10 C9 C8 . . 119.0(5) ?
C10 C9 H7 . . 120.5 ?
C8 C9 H7 . . 120.5 ?
N2 C10 C9 . . 122.8(5) ?
N2 C10 H8 . . 118.6 ?
C9 C10 H8 . . 118.6 ?
N2 C11 C12 . . 123.1(5) ?
N2 C11 H5 . . 118.4 ?
C12 C11 H5 . . 118.4 ?
C11 C12 C8 . . 118.8(5) ?
C11 C12 H6 . . 120.6 ?
C8 C12 H6 . . 120.6 ?
O6 C13 O5 . . 118.8(4) ?
O6 C13 C14 . . 120.1(11) ?
O5 C13 C14 . . 120.6(11) ?
O6 C13 C14' . . 119.0(11) ?
O5 C13 C14' . . 121.4(12) ?
C14 C13 C14' . . 15.6(17) ?
O6 C13 Dy1 . . 60.8(2) ?
O5 C13 Dy1 . . 58.3(2) ?
C14 C13 Dy1 . . 177.5(10) ?
C14' C13 Dy1 . . 166.7(9) ?
C13 C14 H14A . . 109.5 ?
C13 C14 H14B . . 109.5 ?
C13 C14 H14C . . 109.5 ?
C13 C14' H14D . . 109.5 ?
C13 C14' H14E . . 109.5 ?
H14D C14' H14E . . 109.5 ?
C13 C14' H14F . . 109.5 ?
H14D C14' H14F . . 109.5 ?
H14E C14' H14F . . 109.5 ?
O7 Cl1 O8 . . 107.5(10) ?
O7 Cl1 O9 . . 112.5(10) ?
O8 Cl1 O9 . . 107.4(10) ?
O7 Cl1 O10 . . 111.9(11) ?
O8 Cl1 O10 . . 107.5(10) ?
O9 Cl1 O10 . . 109.7(10) ?
O8' Cl1' O7' . . 107.6(10) ?
O8' Cl1' O9' . . 111.8(10) ?
O7' Cl1' O9' . . 109.0(10) ?
O8' Cl1' O10' . . 110.8(10) ?
O7' Cl1' O10' . . 107.9(10) ?
O9' Cl1' O10' . . 109.6(10) ?

loop_
_geom_bond_atom_site_label_1
_geom_bond_atom_site_label_2
_geom_bond_site_symmetry_2
_geom_bond_distance
_geom_bond_publ_flag
Dy1 O2 . 2.297(3) ?
Dy1 O4 3_667 2.328(3) ?
Dy1 O3 . 2.330(3) ?
Dy1 O1 4_576 2.348(3) ?
Dy1 O6 3_667 2.394(3) ?
Dy1 O1W . 2.414(3) ?
Dy1 O5 . 2.428(3) ?
Dy1 O6 . 2.484(3) ?
Dy1 C13 . 2.842(4) ?
Dy1 Dy1 3_667 3.9005(5) ?
Ag1 N2 . 2.163(4) ?
Ag1 N1 4_675 2.163(4) ?
O1 C6 . 1.256(5) ?
O1 Dy1 4_575 2.348(3) ?
O2 C6 . 1.272(5) ?
O3 C7 . 1.275(5) ?
O4 C7 . 1.261(5) ?
O4 Dy1 3_667 2.328(3) ?
O5 C13 . 1.269(5) ?
O6 C13 . 1.263(5) ?
O6 Dy1 3_667 2.394(3) ?
O1W H1W . 0.79(3) ?
O1W H2W . 0.79(3) ?
N1 C3 . 1.348(6) ?
N1 C4 . 1.350(7) ?
N1 Ag1 4_476 2.163(4) ?
N2 C10 . 1.335(7) ?
N2 C11 . 1.351(7) ?
C1 C5 . 1.394(6) ?
C1 C2 . 1.398(6) ?
C1 C6 . 1.506(5) ?
C2 C3 . 1.382(6) ?
C2 H1 . 0.9300 ?
C3 H2 . 0.9300 ?
C4 C5 . 1.380(6) ?
C4 H3 . 0.9300 ?
C5 H4 . 0.9300 ?
C7 C8 . 1.509(6) ?
C8 C12 . 1.381(6) ?
C8 C9 . 1.395(6) ?
C9 C10 . 1.381(6) ?
C9 H7 . 0.9300 ?
C10 H8 . 0.9300 ?
C11 C12 . 1.379(7) ?
C11 H5 . 0.9300 ?
C12 H6 . 0.9300 ?
C13 C14 . 1.490(9) ?
C13 C14' . 1.490(9) ?
C14 H14A . 0.9600 ?
C14 H14B . 0.9600 ?
C14 H14C . 0.9600 ?
C14' H14D . 0.9600 ?
C14' H14E . 0.9600 ?
C14' H14F . 0.9600 ?
Cl1 O7 . 1.399(12) ?
Cl1 O8 . 1.411(12) ?
Cl1 O9 . 1.416(11) ?
Cl1 O10 . 1.426(12) ?
Cl1' O8' . 1.401(12) ?
Cl1' O7' . 1.408(12) ?
Cl1' O9' . 1.411(11) ?
Cl1' O10' . 1.420(11) ?

loop_
_geom_hbond_atom_site_label_D
_geom_hbond_atom_site_label_H
_geom_hbond_atom_site_label_A
_geom_hbond_site_symmetry_A
_geom_hbond_distance_DH
_geom_hbond_distance_HA
_geom_hbond_distance_DA
_geom_hbond_angle_DHA
O1W H2W O2 4_576 0.79(3) 2.21(4) 2.925(4) 150(5)
O1W H1W O5 4_575 0.79(3) 2.05(4) 2.813(4) 161(5)
